data_2008598
loop_
_publ_author_name
'White, Jonathan M.'
'Jones, Scott'

_publ_section_title
;
 Low-temperature structure of allyl silatrane
;
_journal_issue 6
_journal_name_full 'Acta Crystallographica Section C'
_journal_page_first 962
_journal_page_last 963
_journal_paper_doi 10.1107/S0108270199002371
_journal_volume 55
_journal_year 1999
_chemical_formula_sum 'C9 H17 N O3 Si'
_chemical_formula_weight 215.33
_chemical_name_systematic
;
1-allyl-2,8,9-trioxa-5-aza-1-silabicyclo[3.3.3]undecane
;
_space_group_IT_number 14
_symmetry_cell_setting monoclinic
_symmetry_space_group_name_Hall '-P 2yn'
_symmetry_space_group_name_H-M 'P 1 21/n 1'
_audit_creation_method SHELXL97
_cell_angle_alpha 90.00
_cell_angle_beta 94.825(8)
_cell_angle_gamma 90.00
_cell_formula_units_Z 4
_cell_length_a 6.8422(8)
_cell_length_b 12.4000(10)
_cell_length_c 12.6090(10)
_cell_measurement_reflns_used 25
_cell_measurement_temperature 130.00(10)
_cell_measurement_theta_max 16
_cell_measurement_theta_min 14
_cell_volume 1066.00(17)
_computing_cell_refinement 'CAD-4 Software'
_computing_data_collection 'CAD-4 Software (Enraf-Nonius, 1989)'
_computing_data_reduction 'Please provide reference'
_computing_molecular_graphics 'ZORTEP (Zsolnai 1994)'
_computing_publication_material SHELXL97
_computing_structure_refinement 'SHELXL97 (Sheldrick, 1997)'
_computing_structure_solution 'SHELXS97 (Sheldrick, 1990)'
_diffrn_ambient_temperature 130.00(10)
_diffrn_measured_fraction_theta_full 0.950
_diffrn_measured_fraction_theta_max 0.950
_diffrn_measurement_device_type 'Enraf Nonius CAD-4S'
_diffrn_measurement_method \q/2\q
_diffrn_radiation_monochromator graphite
_diffrn_radiation_source 'fine-focus sealed tube'
_diffrn_radiation_type MoK\a
_diffrn_radiation_wavelength 0.71069
_diffrn_reflns_av_R_equivalents 0.015
_diffrn_reflns_av_sigmaI/netI 0.015
_diffrn_reflns_limit_h_max 8
_diffrn_reflns_limit_h_min 0
_diffrn_reflns_limit_k_max 14
_diffrn_reflns_limit_k_min 0
_diffrn_reflns_limit_l_max 14
_diffrn_reflns_limit_l_min -14
_diffrn_reflns_number 2025
_diffrn_reflns_theta_full 24.97
_diffrn_reflns_theta_max 24.97
_diffrn_reflns_theta_min 2.31
_diffrn_standards_decay_% 'not significant'
_diffrn_standards_interval_time 160
_diffrn_standards_number 3
_exptl_absorpt_coefficient_mu 0.203
_exptl_absorpt_correction_type none
_exptl_crystal_colour colourless
_exptl_crystal_density_diffrn 1.342
_exptl_crystal_density_method 'not measured'
_exptl_crystal_description 'Block '
_exptl_crystal_F_000 464
_exptl_crystal_size_max 0.4
_exptl_crystal_size_mid 0.4
_exptl_crystal_size_min 0.3
_refine_diff_density_max 0.359
_refine_diff_density_min -0.236
_refine_ls_extinction_coef 0.014(2)
_refine_ls_extinction_method 'SHELXL97 (sheldrick, 1997)'
_refine_ls_goodness_of_fit_ref 1.059
_refine_ls_hydrogen_treatment mixed
_refine_ls_matrix_type full
_refine_ls_number_parameters 223
_refine_ls_number_reflns 1861
_refine_ls_number_restraints 0
_refine_ls_restrained_S_all 1.059
_refine_ls_R_factor_all 0.030
_refine_ls_R_factor_gt 0.028
_refine_ls_shift/su_max 0.016
_refine_ls_shift/su_mean 0.002
_refine_ls_structure_factor_coef Fsqd
_refine_ls_weighting_details 'w = 1/[\s^2^(Fo^2^)+(0.0406P)^2^+0.4642P] where P=(Fo^2^+2Fc^2^)/3'
_refine_ls_weighting_scheme calc
_refine_ls_wR_factor_ref 0.074
_reflns_number_gt 1733
_reflns_number_total 1861
_reflns_threshold_expression I>2\s(I)
_cod_data_source_file oa1074.cif
_cod_data_source_block jmwsj
_cod_depositor_comments
;
The following automatic conversions were performed:
'_symmetry_cell_setting' value 'Monoclinic' changed to 'monoclinic'
according to '/home/saulius/struct/CIF-dictionaries/cif_core.dic'
dictionary named 'cif_core.dic' version 2.4.1 from 2010-06-29.

Automatic conversion script
Id: cif_fix_enum 1527 2010-12-29 10:47:43Z saulius 

The following automatic conversions were performed:

'_refine_ls_weighting_scheme' value 'calc w =
1/[\s^2^(Fo^2^)+(0.0406P)^2^+0.4642P] where P=(Fo^2^+2Fc^2^)/3' was
changed to 'calc'. New tag '_refine_ls_weighting_details' was
created. The value of the new tag was set to 'w =
1/[\s^2^(Fo^2^)+(0.0406P)^2^+0.4642P] where P=(Fo^2^+2Fc^2^)/3'.

Automatic conversion script
Id: cif_fix_values 3143 2015-03-26 13:38:13Z robertas 
;
_cod_original_sg_symbol_H-M 'P 21/n'
_cod_database_code 2008598
_cod_database_fobs_code 2008598

loop_
_symmetry_equiv_pos_as_xyz
'x, y, z'
'-x+1/2, y+1/2, -z+1/2'
'-x, -y, -z'
'x-1/2, -y-1/2, z-1/2'

loop_
_atom_site_label
_atom_site_fract_x
_atom_site_fract_y
_atom_site_fract_z
_atom_site_U_iso_or_equiv
_atom_site_adp_type
_atom_site_calc_flag
_atom_site_refinement_flags
_atom_site_occupancy
_atom_site_disorder_assembly
_atom_site_disorder_group
_atom_site_type_symbol
Si .03469(5) .33366(3) .17183(3) .01583(15) Uani d . 1 . . Si
O2 .13926(14) .44876(8) .13807(8) .0223(2) Uani d . 1 . . O
C3 .2495(2) .45866(12) .04740(12) .0259(3) Uani d . 1 . . C
C4 .3298(2) .34878(12) .02073(11) .0222(3) Uani d . 1 . . C
N5 .17522(16) .26998(9) .04004(9) .0184(3) Uani d . 1 . . N
C6 .0175(2) .26367(14) -.04710(11) .0274(3) Uani d . 1 . . C
C7 -.1680(2) .23477(15) .00462(12) .0302(4) Uani d . 1 . . C
O8 -.16984(13) .29275(8) .10184(7) .0231(2) Uani d . 1 . . O
O9 .17297(14) .24323(8) .24144(7) .0219(2) Uani d . 1 . . O
C10 .3151(2) .17878(12) .19524(12) .0228(3) Uani d . 1 . . C
C11 .2522(2) .16427(11) .07757(12) .0233(3) Uani d . 1 . . C
C12 -.0898(2) .38756(12) .28966(11) .0226(3) Uani d . 1 . . C
C14 -.4123(6) .4892(3) .2614(2) .0282(15) Uani d P .519(10) . . C
C14' -.3078(7) .5465(4) .2801(3) .0386(18) Uani d P .481(10) . . C
C13' -.2763(8) .4440(6) .2619(3) .0224(13) Uani d P .481(10) . . C
C13 -.2196(8) .4878(5) .2684(3) .0217(11) Uani d P .519(10) . . C
H3A .165(2) .4865(14) -.0134(14) .028(4) Uiso d . 1 . . H
H3B .356(3) .5090(14) .0638(13) .030(4) Uiso d . 1 . . H
H4A .363(2) .3446(13) -.0519(14) .025(4) Uiso d . 1 . . H
H4B .447(2) .3328(12) .0683(13) .023(4) Uiso d . 1 . . H
H10A .444(3) .2143(14) .2066(13) .029(4) Uiso d . 1 . . H
H10B .324(2) .1108(14) .2306(13) .024(4) Uiso d . 1 . . H
H11A .360(3) .1408(14) .0373(14) .029(4) Uiso d . 1 . . H
H11B .145(3) .1111(14) .0688(13) .027(4) Uiso d . 1 . . H
H12A -.141(3) .3257(16) .3218(15) .038(5) Uiso d . 1 . . H
H12B .009(3) .4161(15) .3412(14) .032(4) Uiso d . 1 . . H
H6A .003(3) .3369(15) -.0817(14) .031(4) Uiso d . 1 . . H
H6B .048(2) .2127(14) -.1004(14) .028(4) Uiso d . 1 . . H
H7A -.280(3) .2546(14) -.0438(14) .032(4) Uiso d . 1 . . H
H7B -.173(3) .1562(15) .0202(14) .031(5) Uiso d . 1 . . H
H13 -.155(5) .554(3) .257(3) .033(9) Uiso d P .519(10) . . H
H13' -.382(8) .406(4) .230(4) .050(13) Uiso d P .481(10) . . H
H14' -.210(9) .586(4) .317(4) .066(17) Uiso d P .481(10) . . H
H14A -.495(5) .424(3) .270(3) .033(9) Uiso d P .519(10) . . H
H14B -.465(3) .566(2) .2503(17) .056(6) Uiso d . 1 . . H

loop_
_atom_site_aniso_label
_atom_site_aniso_U_11
_atom_site_aniso_U_22
_atom_site_aniso_U_33
_atom_site_aniso_U_12
_atom_site_aniso_U_13
_atom_site_aniso_U_23
Si .0144(2) .0185(2) .0148(2) .00065(13) .00244(14) .00048(13)
O2 .0242(5) .0200(5) .0240(5) -.0006(4) .0099(4) -.0002(4)
C3 .0258(7) .0255(8) .0281(8) .0009(6) .0122(6) .0066(6)
C4 .0178(7) .0287(8) .0208(7) .0020(6) .0064(6) .0040(6)
N5 .0154(5) .0228(6) .0171(5) .0020(4) .0014(4) .0006(5)
C6 .0217(7) .0423(9) .0177(7) .0051(6) -.0007(6) -.0075(7)
C7 .0191(7) .0458(10) .0252(8) -.0006(7) -.0013(6) -.0131(7)
O8 .0151(5) .0335(6) .0209(5) -.0004(4) .0028(4) -.0061(4)
O9 .0240(5) .0242(5) .0178(5) .0056(4) .0029(4) .0026(4)
C10 .0225(7) .0210(7) .0252(7) .0067(6) .0035(6) .0040(6)
C11 .0233(7) .0207(7) .0264(7) .0043(6) .0054(6) -.0021(6)
C12 .0216(7) .0285(8) .0183(7) .0019(6) .0054(6) .0002(6)
C14 .025(3) .026(2) .0340(17) .0053(19) .0069(13) -.0001(13)
C14' .034(3) .033(3) .052(2) .003(3) .0203(19) -.006(2)
C13' .026(3) .022(3) .0200(17) -.002(2) .0076(15) -.0025(17)
C13 .024(2) .017(2) .0246(16) -.001(2) .0078(14) -.0068(16)

loop_
_atom_type_symbol
_atom_type_description
_atom_type_scat_dispersion_real
_atom_type_scat_dispersion_imag
_atom_type_scat_source
C C 0.0033 0.0016 'International Tables Vol C Tables 4.2.6.8 and 6.1.1.4'
H H 0.0000 0.0000 'International Tables Vol C Tables 4.2.6.8 and 6.1.1.4'
N N 0.0061 0.0033 'International Tables Vol C Tables 4.2.6.8 and 6.1.1.4'
O O 0.0106 0.0060 'International Tables Vol C Tables 4.2.6.8 and 6.1.1.4'
Si Si 0.0817 0.0704 'International Tables Vol C Tables 4.2.6.8 and 6.1.1.4'

loop_
_geom_angle_atom_site_label_1
_geom_angle_atom_site_label_2
_geom_angle_atom_site_label_3
_geom_angle
_geom_angle_publ_flag
O2 Si O9 118.23(5) y
O2 Si O8 118.93(5) y
O9 Si O8 119.14(5) y
O2 Si C12 97.41(6) y
O9 Si C12 95.57(6) y
O8 Si C12 96.29(6) y
O2 Si N5 83.52(5) y
O9 Si N5 83.60(5) y
O8 Si N5 83.62(5) y
C12 Si N5 178.97(6) y
C3 O2 Si 123.03(9) ?
O2 C3 C4 109.02(11) ?
O2 C3 H3A 109.9(10) ?
C4 C3 H3A 110.0(10) ?
O2 C3 H3B 108.9(10) ?
C4 C3 H3B 110.2(10) ?
H3A C3 H3B 108.8(14) ?
N5 C4 C3 106.27(11) ?
N5 C4 H4A 110.6(10) ?
C3 C4 H4A 112.2(10) ?
N5 C4 H4B 109.1(9) ?
C3 C4 H4B 109.9(9) ?
H4A C4 H4B 108.8(14) ?
C4 N5 C11 113.57(11) ?
C4 N5 C6 113.69(11) ?
C11 N5 C6 114.24(12) ?
C4 N5 Si 105.00(8) y
C11 N5 Si 104.50(8) y
C6 N5 Si 104.45(8) y
N5 C6 C7 106.15(11) ?
N5 C6 H6A 108.2(10) ?
C7 C6 H6A 110.2(10) ?
N5 C6 H6B 111.7(10) ?
C7 C6 H6B 112.5(10) ?
H6A C6 H6B 108.0(14) ?
O8 C7 C6 108.61(12) ?
O8 C7 H7A 110.5(10) ?
C6 C7 H7A 108.4(10) ?
O8 C7 H7B 108.8(10) ?
C6 C7 H7B 111.0(10) ?
H7A C7 H7B 109.5(14) ?
C7 O8 Si 122.80(9) ?
C10 O9 Si 122.67(8) ?
O9 C10 C11 108.61(11) ?
O9 C10 H10A 108.8(10) ?
C11 C10 H10A 111.8(10) ?
O9 C10 H10B 108.9(9) ?
C11 C10 H10B 110.7(10) ?
H10A C10 H10B 107.9(14) ?
N5 C11 C10 105.78(11) ?
N5 C11 H11A 111.3(10) ?
C10 C11 H11A 112.3(10) ?
N5 C11 H11B 108.4(10) ?
C10 C11 H11B 109.6(10) ?
H11A C11 H11B 109.3(14) ?
C13' C12 C13 25.53(14) ?
C13' C12 Si 114.77(18) ?
C13 C12 Si 116.04(16) ?
C13' C12 H12A 98.0(12) ?
C13 C12 H12A 119.8(12) ?
Si C12 H12A 104.9(11) ?
C13' C12 H12B 122.0(11) ?
C13 C12 H12B 100.5(11) ?
Si C12 H12B 108.8(10) ?
H12A C12 H12B 105.8(15) ?
C14' C14 C13' 77.0(6) ?
C14' C14 C13 46.7(4) ?
C13' C14 C13 30.5(3) ?
C14' C14 H13' 125(3) ?
C13' C14 H13' 49(3) ?
C13 C14 H13' 78(3) ?
C14' C14 H14A 159(2) ?
C13' C14 H14A 94(2) ?
C13 C14 H14A 124(2) ?
H13' C14 H14A 54(3) ?
C14' C14 H14B 67.5(13) ?
C13' C14 H14B 140.6(14) ?
C13 C14 H14B 111.2(13) ?
H13' C14 H14B 151(3) ?
H14A C14 H14B 125(2) ?
C13 C14' C14 82.8(7) ?
C13 C14' C13' 29.4(4) ?
C14 C14' C13' 53.7(4) ?
C13 C14' H13 54(2) ?
C14 C14' H13 131(2) ?
C13' C14' H13 82(2) ?
C13 C14' H14' 92(3) ?
C14 C14' H14' 161(3) ?
C13' C14' H14' 118(3) ?
H13 C14' H14' 55(3) ?
C13 C14' H14B 134.2(14) ?
C14 C14' H14B 56.3(12) ?
C13' C14' H14B 108.2(13) ?
H13 C14' H14B 142(2) ?
H14' C14' H14B 133(4) ?
C13 C13' C14 94.0(9) ?
C13 C13' C14' 45.1(7) ?
C14 C13' C14' 49.3(4) ?
C13 C13' C12 82.8(6) ?
C14 C13' C12 166.5(4) ?
C14' C13' C12 124.8(6) ?
C13 C13' H13' 153(3) ?
C14 C13' H13' 68(3) ?
C14' C13' H13' 116(3) ?
C12 C13' H13' 119(3) ?
C13 C13' H14A 133.4(16) ?
C14 C13' H14A 40.7(16) ?
C14' C13' H14A 88.3(15) ?
C12 C13' H14A 137.8(14) ?
H13' C13' H14A 38(3) ?
C13' C13 C14' 105.5(10) ?
C13' C13 C14 55.5(7) ?
C14' C13 C14 50.4(4) ?
C13' C13 C12 71.7(6) ?
C14' C13 C12 160.5(4) ?
C14 C13 C12 125.7(5) ?
C13' C13 H13 163(2) ?
C14' C13 H13 71(2) ?
C14 C13 H13 117(2) ?
C12 C13 H13 117(2) ?
C13' C13 H13' 15.7(17) ?
C14' C13 H13' 96(2) ?
C14 C13 H13' 45.6(19) ?
C12 C13 H13' 85.0(18) ?
H13 C13 H13' 148(3) ?
C13' C13 H14' 142(2) ?
C14' C13 H14' 43(3) ?
C14 C13 H14' 92(3) ?
C12 C13 H14' 130(2) ?
H13 C13 H14' 44(3) ?
H13' C13 H14' 137(3) ?

loop_
_geom_bond_atom_site_label_1
_geom_bond_atom_site_label_2
_geom_bond_site_symmetry_2
_geom_bond_distance
_geom_bond_publ_flag
Si O2 . 1.6676(10) y
Si O9 . 1.6683(10) y
Si O8 . 1.6694(10) y
Si C12 . 1.8955(14) y
Si N5 . 2.1397(12) y
O2 C3 . 1.4267(17) y
C3 C4 . 1.517(2) y
C3 H3A . .982(18) ?
C3 H3B . .968(18) ?
C4 N5 . 1.4750(18) y
C4 H4A . .964(17) ?
C4 H4B . .983(17) ?
N5 C11 . 1.4757(18) y
N5 C6 . 1.4760(18) y
C6 C7 . 1.518(2) y
C6 H6A . 1.009(18) ?
C6 H6B . .958(18) ?
C7 O8 . 1.4221(18) y
C7 H7A . .971(18) ?
C7 H7B . .995(18) ?
O9 C10 . 1.4211(17) y
C10 C11 . 1.520(2) y
C10 H10A . .983(18) ?
C10 H10B . .954(17) ?
C11 H11A . .976(18) ?
C11 H11B . .987(18) ?
C12 C13' . 1.472(4) y
C12 C13 . 1.538(4) y
C12 H12A . .95(2) ?
C12 H12B . .964(19) ?
C14 C14' . 1.021(5) ?
C14 C13' . 1.086(5) ?
C14 C13 . 1.314(8) y
C14 H13' . 1.13(5) ?
C14 H14A . 1.00(4) ?
C14 H14B . 1.02(2) ?
C14' C13 . .965(5) ?
C14' C13' . 1.312(9) y
C14' H13 . 1.11(4) ?
C14' H14' . .92(6) ?
C14' H14B . 1.13(2) ?
C13' C13 . .668(3) ?
C13' H13' . .93(5) ?
C13' H14A . 1.53(4) ?
C13 H13 . .95(4) ?
C13 H13' . 1.55(5) ?
C13 H14' . 1.36(6) ?

loop_
_geom_torsion_atom_site_label_1
_geom_torsion_atom_site_label_2
_geom_torsion_atom_site_label_3
_geom_torsion_atom_site_label_4
_geom_torsion
_geom_torsion_publ_flag
O9 Si O2 C3 82.77(12) ?
O8 Si O2 C3 -75.39(12) ?
C12 Si O2 C3 -176.81(11) ?
N5 Si O2 C3 3.62(11) ?
Si O2 C3 C4 -24.98(17) ?
O2 C3 C4 N5 38.00(15) ?
C3 C4 N5 C11 -147.32(12) ?
C3 C4 N5 C6 79.79(14) ?
C3 C4 N5 Si -33.76(12) ?
O2 Si N5 C4 18.76(8) ?
O9 Si N5 C4 -100.70(9) ?
O8 Si N5 C4 138.93(9) ?
C12 Si N5 C4 -137(3) ?
O2 Si N5 C11 138.55(9) ?
O9 Si N5 C11 19.10(9) ?
O8 Si N5 C11 -101.27(9) ?
C12 Si N5 C11 -17(3) ?
O2 Si N5 C6 -101.15(10) ?
O9 Si N5 C6 139.40(10) ?
O8 Si N5 C6 19.03(9) ?
C12 Si N5 C6 104(3) ?
C4 N5 C6 C7 -148.82(13) ?
C11 N5 C6 C7 78.61(15) ?
Si N5 C6 C7 -34.93(14) ?
N5 C6 C7 O8 39.89(17) ?
C6 C7 O8 Si -26.71(18) ?
O2 Si O8 C7 83.41(13) ?
O9 Si O8 C7 -74.54(13) ?
C12 Si O8 C7 -174.51(12) ?
N5 Si O8 C7 4.46(12) ?
O2 Si O9 C10 -74.21(11) ?
O8 Si O9 C10 83.90(11) ?
C12 Si O9 C10 -175.72(11) ?
N5 Si O9 C10 4.89(11) ?
Si O9 C10 C11 -27.50(16) ?
C4 N5 C11 C10 78.60(14) ?
C6 N5 C11 C10 -148.78(12) ?
Si N5 C11 C10 -35.26(12) ?
O9 C10 C11 N5 40.54(15) ?
O2 Si C12 C13' 81.1(3) ?
O9 Si C12 C13' -159.5(3) ?
O8 Si C12 C13' -39.3(3) ?
N5 Si C12 C13' -124(3) ?
O2 Si C12 C13 52.8(3) ?
O9 Si C12 C13 172.2(3) ?
O8 Si C12 C13 -67.6(3) ?
N5 Si C12 C13 -152(3) ?
C13' C14 C14' C13 4.5(4) ?
C13 C14 C14' C13' -4.5(4) ?
C14' C14 C13' C13 -6.5(6) ?
C13 C14 C13' C14' 6.5(6) ?
C14' C14 C13' C12 69(3) ?
C13 C14 C13' C12 76(3) ?
C14 C14' C13' C13 170.8(8) ?
C13 C14' C13' C14 -170.8(8) ?
C13 C14' C13' C12 24.7(6) ?
C14 C14' C13' C12 -164.5(5) ?
Si C12 C13' C13 -99.0(6) ?
C13 C12 C13' C14 -77(3) ?
Si C12 C13' C14 -176(3) ?
C13 C12 C13' C14' -17.4(4) ?
Si C12 C13' C14' -116.3(4) y
C14 C13' C13 C14' 7.0(6) ?
C12 C13' C13 C14' -159.8(4) ?
C14' C13' C13 C14 -7.0(6) ?
C12 C13' C13 C14 -166.8(4) ?
C14 C13' C13 C12 166.8(4) ?
C14' C13' C13 C12 159.8(4) ?
C14 C14' C13 C13' -7.5(7) ?
C13' C14' C13 C14 7.5(7) ?
C14 C14' C13 C12 -86(2) ?
C13' C14' C13 C12 -79(2) ?
C14' C14 C13 C13' 171.2(8) ?
C13' C14 C13 C14' -171.2(8) ?
C14' C14 C13 C12 155.7(5) ?
C13' C14 C13 C12 -15.5(5) ?
Si C12 C13 C13' 93.4(6) ?
C13' C12 C13 C14' 85(2) ?
Si C12 C13 C14' 178(2) ?
C13' C12 C13 C14 13.4(4) ?
Si C12 C13 C14 106.8(3) y
